data_2207877
loop_
_publ_author_name
'Perlovich, German L.'
'Tkachev, Valery V.'
'Schaper, Klaus-J\"urgen'
'Raevsky, Oleg A.'

_publ_section_title
;
 <i>N</i>-(4-Chlorophenyl)benzenesulfonamide
;
_journal_coeditor_code SG6049
_journal_issue 1
_journal_name_full 'Acta Crystallographica Section E'
_journal_page_first o376
_journal_page_last o378
_journal_paper_doi 10.1107/S1600536805041929
_journal_volume 62
_journal_year 2006
_chemical_formula_iupac 'C12 H10 Cl N O2 S'
_chemical_formula_moiety 'C12 H10 Cl N O2 S'
_chemical_formula_sum 'C12 H10 Cl N O2 S'
_chemical_formula_weight 267.72
_chemical_name_systematic
;
N-(4-Chlorophenyl)benzenesulfonamide
;
_space_group_IT_number 61
_symmetry_cell_setting orthorhombic
_symmetry_space_group_name_Hall '-P 2ac 2ab'
_symmetry_space_group_name_H-M 'P b c a'
_atom_sites_solution_hydrogens geom
_atom_sites_solution_primary direct
_atom_sites_solution_secondary difmap
_audit_creation_method SHELXL-97
_cell_angle_alpha 90.00
_cell_angle_beta 90.00
_cell_angle_gamma 90.00
_cell_formula_units_Z 8
_cell_length_a 10.840(2)
_cell_length_b 9.7400(10)
_cell_length_c 23.596(3)
_cell_measurement_reflns_used 35
_cell_measurement_temperature 293(2)
_cell_measurement_theta_max 12
_cell_measurement_theta_min 5
_cell_volume 2491.3(6)
_computing_cell_refinement 'CELDIM in CAD-4-PC Software'
_computing_data_collection 'CAD-4-PC Software (Enraf--Nonius, 1989)'
_computing_data_reduction 'XCAD4 (Harms & Wocadlo, 1995)'
_computing_molecular_graphics 'XPW in SHELXL97'
_computing_publication_material 'CIFTAB in SHELXL97'
_computing_structure_refinement 'SHELXL97 (Sheldrick, 1997)'
_computing_structure_solution 'SHELXS97 (Sheldrick, 1997)'
_diffrn_ambient_temperature 293(2)
_diffrn_measured_fraction_theta_full 1.000
_diffrn_measured_fraction_theta_max 1.000
_diffrn_measurement_device_type 'Enraf--Nonius CAD-4'
_diffrn_measurement_method \w--2\q
_diffrn_radiation_monochromator graphite
_diffrn_radiation_source 'fine-focus sealed tube'
_diffrn_radiation_type MoK\a
_diffrn_radiation_wavelength 0.71070
_diffrn_reflns_av_R_equivalents 0.0000
_diffrn_reflns_av_sigmaI/netI 0.0141
_diffrn_reflns_limit_h_max 12
_diffrn_reflns_limit_h_min 0
_diffrn_reflns_limit_k_max 10
_diffrn_reflns_limit_k_min 0
_diffrn_reflns_limit_l_max 0
_diffrn_reflns_limit_l_min -26
_diffrn_reflns_number 1838
_diffrn_reflns_theta_full 23.47
_diffrn_reflns_theta_max 23.47
_diffrn_reflns_theta_min 1.73
_diffrn_standards_decay_% 2
_diffrn_standards_interval_time 120
_diffrn_standards_number 3
_exptl_absorpt_coefficient_mu 0.462
_exptl_absorpt_correction_T_max 0.955
_exptl_absorpt_correction_T_min 0.801
_exptl_absorpt_correction_type none
_exptl_crystal_colour colourless
_exptl_crystal_density_diffrn 1.428
_exptl_crystal_density_method 'not measured'
_exptl_crystal_description prism
_exptl_crystal_F_000 1104
_exptl_crystal_size_max 0.5
_exptl_crystal_size_mid 0.4
_exptl_crystal_size_min 0.1
_refine_diff_density_max 0.406
_refine_diff_density_min -0.344
_refine_ls_extinction_coef 0.0094(9)
_refine_ls_extinction_expression Fc^*^=kFc[1+0.001xFc^2^\l^3^/sin(2\q)]^-1/4^
_refine_ls_extinction_method SHELXL97
_refine_ls_goodness_of_fit_ref 1.150
_refine_ls_hydrogen_treatment mixed
_refine_ls_matrix_type full
_refine_ls_number_parameters 158
_refine_ls_number_reflns 1838
_refine_ls_number_restraints 0
_refine_ls_restrained_S_all 1.150
_refine_ls_R_factor_all 0.0490
_refine_ls_R_factor_gt 0.0381
_refine_ls_shift/su_max 0.001
_refine_ls_shift/su_mean 0.000
_refine_ls_structure_factor_coef Fsqd
_refine_ls_weighting_details 'calc w=1/[\s^2^(Fo^2^)+(0.075P)^2^+2.965P] where P=(Fo^2^+2Fc^2^)/3'
_refine_ls_weighting_scheme calc
_refine_ls_wR_factor_gt 0.1015
_refine_ls_wR_factor_ref 0.1270
_reflns_number_gt 1568
_reflns_number_total 1838
_reflns_threshold_expression I>2\s(I)
_cod_data_source_file sg6049.cif
_cod_data_source_block I
_cod_depositor_comments
;
The following automatic conversions were performed:
'_symmetry_cell_setting' value 'Orthorhombic' changed to 'orthorhombic'
according to '/home/saulius/struct/CIF-dictionaries/cif_core.dic'
dictionary named 'cif_core.dic' version 2.4.1 from 2010-06-29.

Automatic conversion script
Id: cif_fix_enum 1527 2010-12-29 10:47:43Z saulius 

The following automatic conversions were performed:

'_symmetry_cell_setting' value 'Orthorhombic' changed to
'orthorhombic' according to
/home/saulius/struct/CIF-dictionaries/cif_core.dic dictionary named
'cif_core.dic' version 2.4.1 from 2010-06-29.

Automatic conversion script
Id: cif_fix_values 1715 2011-07-08 13:25:40Z adriana 
;
_cod_database_code 2207877
_cod_database_fobs_code 2207877

loop_
_symmetry_equiv_pos_as_xyz
'x, y, z'
'-x+1/2, -y, z+1/2'
'-x, y+1/2, -z+1/2'
'x+1/2, -y+1/2, -z'
'-x, -y, -z'
'x-1/2, y, -z-1/2'
'x, -y-1/2, z-1/2'
'-x-1/2, y-1/2, z'

loop_
_atom_site_label
_atom_site_fract_x
_atom_site_fract_y
_atom_site_fract_z
_atom_site_U_iso_or_equiv
_atom_site_adp_type
_atom_site_calc_flag
_atom_site_refinement_flags
_atom_site_occupancy
_atom_site_type_symbol
S 0.22728(7) 0.21069(8) 0.38748(4) 0.0437(3) Uani d . 1 S
Cl -0.37869(8) 0.04409(11) 0.44136(5) 0.0684(4) Uani d . 1 Cl
O1 0.3562(2) 0.1825(3) 0.38751(11) 0.0600(7) Uani d . 1 O
O2 0.1843(2) 0.3418(2) 0.40588(11) 0.0582(7) Uani d . 1 O
N1 0.1653(3) 0.0940(3) 0.42721(12) 0.0433(7) Uani d . 1 N
H1 0.201(3) 0.024(4) 0.4223(16) 0.052 Uiso d . 1 H
C1 0.1696(3) 0.1876(4) 0.31852(15) 0.0496(9) Uani d . 1 C
C2 0.2243(4) 0.0920(5) 0.28367(18) 0.0738(12) Uani d . 1 C
H2 0.2903 0.0394 0.2964 0.089 Uiso calc R 1 H
C3 0.1784(5) 0.0753(7) 0.2286(2) 0.1036(18) Uani d . 1 C
H3 0.2141 0.0107 0.2046 0.124 Uiso calc R 1 H
C4 0.0822(6) 0.1528(7) 0.2098(2) 0.1030(18) Uani d . 1 C
H4 0.0536 0.1435 0.1728 0.124 Uiso calc R 1 H
C5 0.0279(5) 0.2450(6) 0.2461(2) 0.0983(17) Uani d . 1 C
H5 -0.0401 0.2952 0.2340 0.118 Uiso calc R 1 H
C6 0.0716(4) 0.2638(5) 0.29876(18) 0.0710(12) Uani d . 1 C
H6 0.0353 0.3291 0.3222 0.085 Uiso calc R 1 H
C7 0.0330(3) 0.0819(3) 0.43086(12) 0.0384(7) Uani d . 1 C
C8 -0.0256(3) -0.0288(3) 0.40637(14) 0.0458(8) Uani d . 1 C
H8 0.0204 -0.0952 0.3875 0.055 Uiso calc R 1 H
C9 -0.1523(3) -0.0415(3) 0.40982(15) 0.0487(9) Uani d . 1 C
H9 -0.1923 -0.1164 0.3937 0.058 Uiso calc R 1 H
C10 -0.2183(3) 0.0586(3) 0.43754(14) 0.0448(8) Uani d . 1 C
C11 -0.1614(3) 0.1686(3) 0.46195(14) 0.0483(8) Uani d . 1 C
H11 -0.2076 0.2352 0.4805 0.058 Uiso calc R 1 H
C12 -0.0346(3) 0.1803(3) 0.45892(14) 0.0459(8) Uani d . 1 C
H12 0.0050 0.2544 0.4758 0.055 Uiso calc R 1 H

loop_
_atom_site_aniso_label
_atom_site_aniso_U_11
_atom_site_aniso_U_22
_atom_site_aniso_U_33
_atom_site_aniso_U_12
_atom_site_aniso_U_13
_atom_site_aniso_U_23
S 0.0384(5) 0.0411(5) 0.0515(5) -0.0064(3) -0.0042(4) -0.0013(4)
Cl 0.0405(5) 0.0753(7) 0.0893(8) 0.0013(4) 0.0105(5) 0.0012(5)
O1 0.0347(12) 0.0656(16) 0.0795(17) -0.0081(11) -0.0067(12) -0.0020(14)
O2 0.0591(15) 0.0365(13) 0.0790(17) -0.0069(11) -0.0015(13) -0.0081(12)
N1 0.0391(15) 0.0406(16) 0.0502(16) 0.0050(12) -0.0043(12) 0.0020(13)
C1 0.0432(19) 0.050(2) 0.055(2) -0.0118(16) -0.0021(16) 0.0038(16)
C2 0.071(3) 0.088(3) 0.062(2) 0.003(2) -0.005(2) -0.019(2)
C3 0.104(4) 0.135(5) 0.071(3) -0.010(4) 0.010(3) -0.037(3)
C4 0.102(4) 0.144(5) 0.063(3) -0.022(4) -0.024(3) 0.000(3)
C5 0.092(4) 0.114(4) 0.089(3) 0.000(3) -0.041(3) 0.021(3)
C6 0.063(3) 0.074(3) 0.076(3) 0.004(2) -0.018(2) 0.008(2)
C7 0.0405(17) 0.0354(16) 0.0394(16) 0.0021(14) -0.0026(14) 0.0072(13)
C8 0.0449(19) 0.0392(18) 0.0532(19) 0.0044(15) 0.0044(16) -0.0056(15)
C9 0.0461(19) 0.0417(19) 0.058(2) -0.0047(15) 0.0020(17) -0.0049(16)
C10 0.0404(19) 0.0497(19) 0.0444(17) 0.0026(15) 0.0044(14) 0.0089(15)
C11 0.050(2) 0.045(2) 0.0492(18) 0.0087(16) 0.0091(16) 0.0017(16)
C12 0.0505(19) 0.0394(18) 0.0477(18) 0.0012(16) 0.0000(16) -0.0003(14)

loop_
_atom_type_symbol
_atom_type_description
_atom_type_scat_dispersion_real
_atom_type_scat_dispersion_imag
_atom_type_scat_source
C C 0.0033 0.0016 'International Tables Vol C Tables 4.2.6.8 and 6.1.1.4'
H H 0.0000 0.0000 'International Tables Vol C Tables 4.2.6.8 and 6.1.1.4'
N N 0.0061 0.0033 'International Tables Vol C Tables 4.2.6.8 and 6.1.1.4'
O O 0.0106 0.0060 'International Tables Vol C Tables 4.2.6.8 and 6.1.1.4'
S S 0.1246 0.1234 'International Tables Vol C Tables 4.2.6.8 and 6.1.1.4'
Cl Cl 0.1484 0.1585 'International Tables Vol C Tables 4.2.6.8 and 6.1.1.4'

loop_
_geom_angle_atom_site_label_1
_geom_angle_atom_site_label_2
_geom_angle_atom_site_label_3
_geom_angle
O1 S O2 119.49(15)
O1 S N1 105.76(15)
O2 S N1 108.46(16)
O1 S C1 108.95(17)
O2 S C1 106.26(17)
N1 S C1 107.39(15)
C7 N1 S 120.3(2)
C7 N1 H1 115(3)
S N1 H1 108(3)
C6 C1 C2 119.6(4)
C6 C1 S 121.3(3)
C2 C1 S 119.1(3)
C1 C2 C3 118.7(5)
C1 C2 H2 120.7
C3 C2 H2 120.7
C4 C3 C2 120.6(5)
C4 C3 H3 119.7
C2 C3 H3 119.7
C3 C4 C5 119.2(5)
C3 C4 H4 120.4
C5 C4 H4 120.4
C6 C5 C4 121.0(5)
C6 C5 H5 119.5
C4 C5 H5 119.5
C5 C6 C1 120.8(5)
C5 C6 H6 119.6
C1 C6 H6 119.6
C12 C7 C8 120.1(3)
C12 C7 N1 120.1(3)
C8 C7 N1 119.8(3)
C7 C8 C9 120.2(3)
C7 C8 H8 119.9
C9 C8 H8 119.9
C10 C9 C8 118.8(3)
C10 C9 H9 120.6
C8 C9 H9 120.6
C11 C10 C9 121.5(3)
C11 C10 Cl 119.5(3)
C9 C10 Cl 119.0(3)
C10 C11 C12 119.6(3)
C10 C11 H11 120.2
C12 C11 H11 120.2
C7 C12 C11 119.8(3)
C7 C12 H12 120.1
C11 C12 H12 120.1

loop_
_geom_bond_atom_site_label_1
_geom_bond_atom_site_label_2
_geom_bond_distance
S O1 1.425(3)
S O2 1.427(2)
S N1 1.619(3)
S C1 1.758(4)
Cl C10 1.747(3)
N1 C7 1.442(4)
N1 H1 0.80(4)
C1 C6 1.377(5)
C1 C2 1.377(5)
C2 C3 1.402(7)
C2 H2 0.9300
C3 C4 1.362(8)
C3 H3 0.9300
C4 C5 1.374(8)
C4 H4 0.9300
C5 C6 1.343(6)
C5 H5 0.9300
C6 H6 0.9300
C7 C12 1.375(4)
C7 C8 1.378(4)
C8 C9 1.382(5)
C8 H8 0.9300
C9 C10 1.375(5)
C9 H9 0.9300
C10 C11 1.364(5)
C11 C12 1.381(5)
C11 H11 0.9300
C12 H12 0.9300

loop_
_geom_hbond_atom_site_label_D
_geom_hbond_atom_site_label_H
_geom_hbond_atom_site_label_A
_geom_hbond_site_symmetry_A
_geom_hbond_distance_DH
_geom_hbond_distance_HA
_geom_hbond_distance_DA
_geom_hbond_angle_DHA
_geom_hbond_publ_flag
N1 H1 O2A 8_655 0.78(3) 2.21(3) 2.993(4) 175(4) yes

loop_
_geom_torsion_atom_site_label_1
_geom_torsion_atom_site_label_2
_geom_torsion_atom_site_label_3
_geom_torsion_atom_site_label_4
_geom_torsion
O1 S N1 C7 -172.3(2)
O2 S N1 C7 58.4(3)
C1 S N1 C7 -56.1(3)
O1 S C1 C6 -148.9(3)
O2 S C1 C6 -18.9(4)
N1 S C1 C6 97.0(3)
O1 S C1 C2 30.7(4)
O2 S C1 C2 160.7(3)
N1 S C1 C2 -83.4(3)
C6 C1 C2 C3 0.3(7)
S C1 C2 C3 -179.4(4)
C1 C2 C3 C4 0.4(8)
C2 C3 C4 C5 -1.9(9)
C3 C4 C5 C6 2.9(9)
C4 C5 C6 C1 -2.3(8)
C2 C1 C6 C5 0.7(7)
S C1 C6 C5 -179.7(4)
S N1 C7 C12 -71.1(4)
S N1 C7 C8 109.2(3)
C12 C7 C8 C9 0.1(5)
N1 C7 C8 C9 179.8(3)
C7 C8 C9 C10 0.6(5)
C8 C9 C10 C11 -0.6(5)
C8 C9 C10 Cl 179.3(3)
C9 C10 C11 C12 0.0(5)
Cl C10 C11 C12 -179.9(3)
C8 C7 C12 C11 -0.7(5)
N1 C7 C12 C11 179.6(3)
C10 C11 C12 C7 0.7(5)

loop_
_cod_related_entry_id
_cod_related_entry_database
_cod_related_entry_code
1 ChemSpider 19639
